data_7051153
loop_
_publ_author_name
'Claramunt, Rosa M.'
'Lopez, Concepcion'
'Garcia, M. Angeles'
'Otero, M. Dolores'
'Torres, M. Rosario'
'Pinilla, Elena'
'Alarcon, Sergio H.'
'AlKorta, Ibon'
'Elguero, Jose'

_publ_section_title
;
The structure of halogeno-1,2,4-triazoles in the solid state and in
solution.
;
_journal_name_full 'New Journal of Chemistry'
_journal_paper_doi 10.1039/b103405g
_journal_year 2001
_chemical_formula_sum 'C2 H2 Cl N3'
_chemical_formula_weight 103.52
_space_group_IT_number 29
_symmetry_cell_setting orthorhombic
_symmetry_space_group_name_Hall 'P 2c -2ac'
_symmetry_space_group_name_H-M 'P c a 21'
_cell_angle_alpha 90.00
_cell_angle_beta 90.00
_cell_angle_gamma 90.00
_cell_formula_units_Z 4
_cell_length_a 10.849(2)
_cell_length_b 3.7618(9)
_cell_length_c 9.863(2)
_cell_measurement_temperature 296(2)
_cell_volume 402.50(16)
_diffrn_ambient_temperature 296(2)
_exptl_crystal_density_diffrn 1.708
_cod_depositor_comments
;
The following automatic conversions were performed:
'_symmetry_cell_setting' value 'Orthorhombic' changed to 'orthorhombic'
according to '/home/saulius/struct/CIF-dictionaries/cif_core.dic'
dictionary named 'cif_core.dic' version 2.4.1 from 2010-06-29.

Automatic conversion script
Id: cif_fix_enum 1527 2010-12-29 10:47:43Z saulius 
;
_cod_database_code 7051153

loop_
_symmetry_equiv_pos_as_xyz
'x, y, z'
'-x, -y, z+1/2'
'x+1/2, -y, z'
'-x+1/2, y, z+1/2'

loop_
_atom_site_label
_atom_site_type_symbol
_atom_site_fract_x
_atom_site_fract_y
_atom_site_fract_z
_atom_site_U_iso_or_equiv
_atom_site_adp_type
_atom_site_occupancy
_atom_site_symmetry_multiplicity
_atom_site_calc_flag
_atom_site_refinement_flags
_atom_site_disorder_assembly
_atom_site_disorder_group
Cl1 Cl 0.53383(4) 0.89004(13) 0.94051(5) 0.04671(18) Uani 1 1 d . . .
N1 N 0.70244(17) 0.6045(6) 0.62978(19) 0.0402(5) Uani 1 1 d . . .
H1 H 0.7152 0.5861 0.5398 0.064(9) Uiso 1 1 d R . .
N2 N 0.59922(14) 0.7466(5) 0.68796(17) 0.0404(4) Uani 1 1 d . . .
C3 C 0.62993(17) 0.7365(6) 0.8167(2) 0.0326(5) Uani 1 1 d . . .
N4 N 0.74242(17) 0.6032(5) 0.84567(18) 0.0380(5) Uani 1 1 d . . .
C5 C 0.7845(2) 0.5226(7) 0.7229(2) 0.0408(6) Uani 1 1 d . . .
H5 H 0.8616 0.4319 0.7107 0.046(7) Uiso 1 1 d R . .

loop_
_atom_site_aniso_label
_atom_site_aniso_U_11
_atom_site_aniso_U_22
_atom_site_aniso_U_33
_atom_site_aniso_U_23
_atom_site_aniso_U_13
_atom_site_aniso_U_12
Cl1 0.0427(3) 0.0583(3) 0.0391(3) -0.0047(4) 0.0114(3) 0.0071(2)
N1 0.0381(11) 0.0593(14) 0.0234(11) -0.0009(8) 0.0029(8) -0.0012(9)
N2 0.0340(9) 0.0577(12) 0.0297(11) 0.0040(9) -0.0024(9) 0.0030(9)
C3 0.0319(11) 0.0404(13) 0.0256(11) -0.0005(10) 0.0031(9) -0.0015(9)
N4 0.0321(9) 0.0552(13) 0.0266(10) -0.0014(9) 0.0006(8) 0.0038(8)
C5 0.0333(14) 0.0599(14) 0.0291(13) 0.0012(11) 0.0012(9) 0.0045(11)

loop_
_geom_bond_atom_site_label_1
_geom_bond_atom_site_label_2
_geom_bond_distance
_geom_bond_site_symmetry_2
_geom_bond_publ_flag
Cl1 C3 1.706(2) . ?
N1 C5 1.316(3) . ?
N1 N2 1.367(3) . ?
N1 H1 0.9005 . ?
N2 C3 1.313(2) . ?
C3 N4 1.350(3) . ?
N4 C5 1.329(3) . ?
C5 H5 0.9109 . ?

loop_
_cod_related_entry_id
_cod_related_entry_database
_cod_related_entry_code
1 ChemSpider 73321
